data_7236934
loop_
_publ_author_name
'Yan, Zhimin'
'Wang, Yanping'
'Wang, Jiaxiu'
'Wang, Yue'
'Ding, Junqiao'
'Wang, Lixiang'

_publ_section_title
;
 A novel furo[3,2-c]pyridine-based iridium complex for high-performance
 organic light-emitting diodes with over 30% external quantum efficiency
;
_journal_issue 39
_journal_name_full 'J. Mater. Chem. C'
_journal_page_first 10122
_journal_paper_doi 10.1039/C7TC03937A
_journal_volume 5
_journal_year 2017
_chemical_formula_moiety 'C31 H23 Ir N2 O2 S2'
_chemical_formula_sum 'C31 H23 Ir N2 O2 S2'
_chemical_formula_weight 711.85
_chemical_name_systematic (pthpy)2Iracac
_space_group_IT_number 14
_space_group_name_Hall '-P 2ybc'
_space_group_name_H-M_alt 'P 1 21/c 1'
_symmetry_cell_setting monoclinic
_symmetry_space_group_name_H-M 'P 1 21/c 1'
_atom_sites_solution_hydrogens geom
_atom_sites_solution_primary direct
_atom_sites_solution_secondary difmap
_audit_creation_method SHELXL-97
_audit_update_record
;
2017-03-31 deposited with the CCDC.
2017-09-14 downloaded from the CCDC.
;
_cell_angle_alpha 90.00
_cell_angle_beta 109.6850(10)
_cell_angle_gamma 90.00
_cell_formula_units_Z 4
_cell_length_a 10.4155(5)
_cell_length_b 17.9067(8)
_cell_length_c 14.6999(7)
_cell_measurement_reflns_used 7431
_cell_measurement_temperature 186(2)
_cell_measurement_theta_max 26.38
_cell_measurement_theta_min 2.39
_cell_volume 2581.4(2)
_computing_cell_refinement 'SAINT (Bruker, 2007)'
_computing_data_collection 'SMART (Bruker, 2007)'
_computing_data_reduction SAINT
_computing_molecular_graphics SHELXTL
_computing_publication_material SHELXTL
_computing_structure_refinement 'SHELXL-97 (Sheldrick, 1997)'
_computing_structure_solution 'SHELXS-97 (Sheldrick, 1990)'
_diffrn_ambient_temperature 186(2)
_diffrn_measured_fraction_theta_full 1.000
_diffrn_measured_fraction_theta_max 1.000
_diffrn_measurement_device_type 'Bruker APEX CCD'
_diffrn_measurement_method '\f and \w scans'
_diffrn_radiation_monochromator graphite
_diffrn_radiation_source 'fine-focus sealed tube'
_diffrn_radiation_type MoK\a
_diffrn_radiation_wavelength 0.71073
_diffrn_reflns_av_R_equivalents 0.0233
_diffrn_reflns_av_sigmaI/netI 0.0276
_diffrn_reflns_limit_h_max 8
_diffrn_reflns_limit_h_min -12
_diffrn_reflns_limit_k_max 21
_diffrn_reflns_limit_k_min -21
_diffrn_reflns_limit_l_max 17
_diffrn_reflns_limit_l_min -14
_diffrn_reflns_number 12948
_diffrn_reflns_theta_full 25.35
_diffrn_reflns_theta_max 25.35
_diffrn_reflns_theta_min 1.86
_exptl_absorpt_coefficient_mu 5.367
_exptl_absorpt_correction_T_max 0.5897
_exptl_absorpt_correction_T_min 0.3472
_exptl_absorpt_correction_type multi-scan
_exptl_absorpt_process_details '(SADABS; Bruker, 2001)'
_exptl_crystal_density_diffrn 1.832
_exptl_crystal_density_method 'not measured'
_exptl_crystal_F_000 1392
_exptl_crystal_recrystallization_method 'Re-crystallisation from solvent: dichloromethane and methol'
_exptl_crystal_size_max 0.25
_exptl_crystal_size_mid 0.18
_exptl_crystal_size_min 0.11
_refine_diff_density_max 1.206
_refine_diff_density_min -0.791
_refine_diff_density_rms 0.100
_refine_ls_extinction_method none
_refine_ls_goodness_of_fit_ref 1.070
_refine_ls_hydrogen_treatment constr
_refine_ls_matrix_type full
_refine_ls_number_parameters 345
_refine_ls_number_reflns 4721
_refine_ls_number_restraints 1
_refine_ls_restrained_S_all 1.070
_refine_ls_R_factor_all 0.0271
_refine_ls_R_factor_gt 0.0234
_refine_ls_shift/su_max 0.004
_refine_ls_shift/su_mean 0.000
_refine_ls_structure_factor_coef Fsqd
_refine_ls_weighting_details 'calc w=1/[\s^2^(Fo^2^)+(0.0325P)^2^+0.2985P] where P=(Fo^2^+2Fc^2^)/3'
_refine_ls_weighting_scheme calc
_refine_ls_wR_factor_gt 0.0561
_refine_ls_wR_factor_ref 0.0578
_reflns_number_gt 4244
_reflns_number_total 4721
_reflns_threshold_expression >2\s(I)
_cod_data_source_file c7tc03937a2.cif
_cod_data_source_block a086
_cod_depositor_comments
;
The following automatic conversions were performed:

data item '_symmetry_cell_setting' value 'Monoclinic' was changed to
'monoclinic' in accordance with the
/home/saulius/struct/COD-crude-data/automatic-downloads/DataCite-retrospective/RSC/depositions/lib/dictionaries/cif_core.dic
dictionary named 'cif_core.dic' version 2.4.2 last updated on
2011-04-26.

Automatic conversion script
Id: cif_fix_values 6909 2019-04-08 15:41:33Z antanas 
;
_cod_original_sg_symbol_H-M 'P 21/c'
_cod_database_code 7236934

loop_
_symmetry_equiv_pos_as_xyz
'x, y, z'
'-x, y+1/2, -z+1/2'
'-x, -y, -z'
'x, -y-1/2, z-1/2'

loop_
_atom_site_label
_atom_site_type_symbol
_atom_site_fract_x
_atom_site_fract_y
_atom_site_fract_z
_atom_site_U_iso_or_equiv
_atom_site_adp_type
_atom_site_occupancy
_atom_site_symmetry_multiplicity
_atom_site_calc_flag
_atom_site_refinement_flags
Ir1 Ir 0.444353(12) 0.220159(7) 0.116414(8) 0.02457(6) Uani 1 1 d .
S1 S 0.95561(10) 0.14027(7) 0.50209(7) 0.0493(3) Uani 1 1 d .
S2 S -0.05736(15) 0.23509(8) -0.28903(9) 0.0775(5) Uani 1 1 d U
O1 O 0.3461(2) 0.30230(14) 0.17739(16) 0.0304(5) Uani 1 1 d .
O2 O 0.5627(2) 0.30984(14) 0.08832(17) 0.0333(6) Uani 1 1 d .
N1 N 0.5991(3) 0.19649(16) 0.24116(19) 0.0279(6) Uani 1 1 d .
N2 N 0.2877(3) 0.23322(15) -0.0099(2) 0.0273(6) Uani 1 1 d .
C1 C 0.5458(3) 0.14615(19) 0.0674(2) 0.0269(7) Uani 1 1 d .
C2 C 0.6677(3) 0.11814(18) 0.1368(2) 0.0272(7) Uani 1 1 d .
C3 C 0.7452(4) 0.0651(2) 0.1094(3) 0.0363(9) Uani 1 1 d .
H3 H 0.8178 0.0470 0.1526 0.044 Uiso 1 1 calc R
C4 C 0.7097(4) 0.0406(2) 0.0154(3) 0.0410(9) Uani 1 1 d .
H4 H 0.7646 0.0048 -0.0021 0.049 Uiso 1 1 calc R
C5 C 0.5931(4) 0.0685(2) -0.0533(3) 0.0394(9) Uani 1 1 d .
H5 H 0.5684 0.0523 -0.1184 0.047 Uiso 1 1 calc R
C6 C 0.5128(4) 0.1196(2) -0.0275(2) 0.0343(8) Uani 1 1 d .
H6 H 0.4326 0.1375 -0.0756 0.041 Uiso 1 1 calc R
C7 C 0.6962(3) 0.14768(18) 0.2347(2) 0.0262(7) Uani 1 1 d .
C8 C 0.8087(3) 0.13237(19) 0.3197(2) 0.0291(7) Uani 1 1 d .
C9 C 0.9304(3) 0.0887(2) 0.3339(3) 0.0359(8) Uani 1 1 d .
H9 H 0.9477 0.0651 0.2876 0.043 Uiso 1 1 calc R
C10 C 1.0143(4) 0.0883(2) 0.4262(3) 0.0433(9) Uani 1 1 d .
H10 H 1.0982 0.0617 0.4475 0.052 Uiso 1 1 calc R
C11 C 0.8109(4) 0.1645(2) 0.4068(2) 0.0361(8) Uani 1 1 d .
C12 C 0.7073(4) 0.2123(2) 0.4115(3) 0.0456(10) Uani 1 1 d .
H12 H 0.7081 0.2336 0.4709 0.055 Uiso 1 1 calc R
C13 C 0.6052(4) 0.2271(2) 0.3271(3) 0.0369(9) Uani 1 1 d .
H13 H 0.5348 0.2603 0.3283 0.044 Uiso 1 1 calc R
C14 C 0.3193(3) 0.14176(19) 0.1322(2) 0.0305(8) Uani 1 1 d .
C15 C 0.1865(4) 0.14384(19) 0.0627(3) 0.0326(8) Uani 1 1 d .
C16 C 0.0852(4) 0.0968(2) 0.0729(3) 0.0436(9) Uani 1 1 d .
H16 H 0.0024 0.1004 0.0324 0.052 Uiso 1 1 calc R
C17 C 0.1143(5) 0.0454(2) 0.1453(3) 0.0515(11) Uani 1 1 d .
H17 H 0.0440 0.0140 0.1514 0.062 Uiso 1 1 calc R
C18 C 0.2457(4) 0.0386(2) 0.2102(3) 0.0488(10) Uani 1 1 d .
H18 H 0.2667 0.0010 0.2586 0.059 Uiso 1 1 calc R
C19 C 0.3464(4) 0.0871(2) 0.2040(3) 0.0387(9) Uani 1 1 d .
H19 H 0.4359 0.0829 0.2496 0.046 Uiso 1 1 calc R
C20 C 0.1726(3) 0.1929(2) -0.0206(3) 0.0305(8) Uani 1 1 d .
C21 C 0.0633(4) 0.1963(2) -0.1095(3) 0.0413(10) Uani 1 1 d .
C22 C -0.0691(4) 0.1619(2) -0.1419(3) 0.0623(14) Uani 1 1 d .
H22 H -0.0995 0.1337 -0.1054 0.075 Uiso 1 1 calc R
C23 C -0.1401(5) 0.1777(3) -0.2333(4) 0.0850(16) Uani 1 1 d U
H23 H -0.2292 0.1588 -0.2651 0.102 Uiso 1 1 calc R
C24 C 0.0824(4) 0.2394(3) -0.1841(3) 0.0491(12) Uani 1 1 d .
C25 C 0.2012(4) 0.2795(2) -0.1721(3) 0.0462(11) Uani 1 1 d .
H25 H 0.2132 0.3079 -0.2232 0.055 Uiso 1 1 calc R
C26 C 0.2996(4) 0.27600(19) -0.0834(3) 0.0373(9) Uani 1 1 d .
H26 H 0.3802 0.3046 -0.0723 0.045 Uiso 1 1 calc R
C27 C 0.3570(4) 0.3720(2) 0.1716(2) 0.0323(8) Uani 1 1 d .
C28 C 0.4445(4) 0.4106(2) 0.1319(3) 0.0411(9) Uani 1 1 d .
H28 H 0.4382 0.4636 0.1304 0.049 Uiso 1 1 calc R
C29 C 0.5395(4) 0.3789(2) 0.0947(2) 0.0355(8) Uani 1 1 d .
C30 C 0.2681(4) 0.4184(2) 0.2116(3) 0.0404(9) Uani 1 1 d .
H30A H 0.2125 0.4523 0.1614 0.061 Uiso 1 1 calc R
H30B H 0.3255 0.4476 0.2667 0.061 Uiso 1 1 calc R
H30C H 0.2084 0.3855 0.2328 0.061 Uiso 1 1 calc R
C31 C 0.6257(4) 0.4302(2) 0.0569(3) 0.0478(10) Uani 1 1 d .
H31A H 0.7225 0.4197 0.0908 0.072 Uiso 1 1 calc R
H31B H 0.6061 0.4822 0.0680 0.072 Uiso 1 1 calc R
H31C H 0.6044 0.4217 -0.0125 0.072 Uiso 1 1 calc R

loop_
_atom_site_aniso_label
_atom_site_aniso_U_11
_atom_site_aniso_U_22
_atom_site_aniso_U_33
_atom_site_aniso_U_23
_atom_site_aniso_U_13
_atom_site_aniso_U_12
Ir1 0.02225(9) 0.03016(9) 0.02317(9) 0.00137(5) 0.01009(6) 0.00391(5)
S1 0.0404(6) 0.0743(8) 0.0280(5) 0.0098(5) 0.0049(4) 0.0116(5)
S2 0.0723(9) 0.0843(9) 0.0443(7) -0.0282(6) -0.0217(6) 0.0437(7)
O1 0.0284(13) 0.0331(13) 0.0325(13) 0.0004(11) 0.0139(10) 0.0057(11)
O2 0.0295(14) 0.0379(14) 0.0350(14) 0.0012(11) 0.0142(11) -0.0022(11)
N1 0.0241(15) 0.0384(16) 0.0233(14) 0.0018(12) 0.0105(12) 0.0048(13)
N2 0.0253(15) 0.0349(16) 0.0243(15) 0.0003(12) 0.0117(12) 0.0057(12)
C1 0.0262(18) 0.0284(18) 0.0297(17) 0.0002(14) 0.0140(14) 0.0017(14)
C2 0.0230(17) 0.0317(19) 0.0298(17) 0.0024(14) 0.0125(14) 0.0008(14)
C3 0.027(2) 0.045(2) 0.037(2) 0.0004(16) 0.0119(15) 0.0055(16)
C4 0.038(2) 0.045(2) 0.045(2) -0.0088(18) 0.0201(18) 0.0074(18)
C5 0.045(2) 0.046(2) 0.0323(19) -0.0092(16) 0.0192(17) 0.0029(18)
C6 0.031(2) 0.042(2) 0.0297(18) -0.0018(15) 0.0098(15) 0.0046(16)
C7 0.0237(17) 0.0315(19) 0.0251(16) 0.0044(13) 0.0106(13) 0.0001(14)
C8 0.0265(18) 0.0325(19) 0.0311(18) 0.0052(14) 0.0136(14) 0.0005(15)
C9 0.030(2) 0.041(2) 0.035(2) 0.0053(16) 0.0095(15) 0.0050(16)
C10 0.035(2) 0.050(2) 0.043(2) 0.0097(18) 0.0105(17) 0.0089(18)
C11 0.034(2) 0.048(2) 0.0252(18) 0.0084(16) 0.0087(15) 0.0043(17)
C12 0.046(3) 0.067(3) 0.025(2) -0.0007(17) 0.0142(17) 0.014(2)
C13 0.035(2) 0.050(2) 0.0277(19) 0.0021(15) 0.0137(16) 0.0108(17)
C14 0.0308(19) 0.0331(19) 0.0349(19) -0.0039(15) 0.0209(15) 0.0028(15)
C15 0.0304(19) 0.0296(19) 0.043(2) -0.0094(15) 0.0187(16) 0.0023(15)
C16 0.032(2) 0.038(2) 0.068(3) -0.008(2) 0.0265(19) 0.0030(17)
C17 0.051(3) 0.043(2) 0.078(3) -0.009(2) 0.045(2) -0.006(2)
C18 0.061(3) 0.043(2) 0.056(3) 0.006(2) 0.039(2) 0.001(2)
C19 0.043(2) 0.040(2) 0.040(2) 0.0052(17) 0.0230(17) 0.0029(18)
C20 0.0196(18) 0.0311(18) 0.040(2) -0.0099(16) 0.0083(15) 0.0084(15)
C21 0.034(2) 0.035(2) 0.046(2) -0.0145(17) 0.0011(18) 0.0110(16)
C22 0.039(3) 0.043(3) 0.081(3) -0.019(2) -0.011(2) -0.001(2)
C23 0.054(3) 0.060(3) 0.100(4) -0.033(3) -0.028(3) 0.015(2)
C24 0.045(3) 0.056(3) 0.034(2) -0.0151(19) -0.0020(18) 0.028(2)
C25 0.046(3) 0.062(3) 0.029(2) 0.0053(17) 0.0115(18) 0.023(2)
C26 0.037(2) 0.045(2) 0.034(2) 0.0062(16) 0.0169(17) 0.0096(17)
C27 0.032(2) 0.036(2) 0.0277(18) 0.0009(15) 0.0073(15) 0.0052(16)
C28 0.044(2) 0.034(2) 0.047(2) 0.0004(17) 0.0168(18) 0.0000(17)
C29 0.033(2) 0.041(2) 0.0318(19) 0.0026(16) 0.0097(16) -0.0041(17)
C30 0.041(2) 0.040(2) 0.042(2) -0.0033(17) 0.0163(17) 0.0091(18)
C31 0.048(3) 0.045(2) 0.054(3) 0.0065(19) 0.022(2) -0.0040(19)

loop_
_atom_type_symbol
_atom_type_description
_atom_type_scat_dispersion_real
_atom_type_scat_dispersion_imag
_atom_type_scat_source
C C 0.0033 0.0016 'International Tables Vol C Tables 4.2.6.8 and 6.1.1.4'
H H 0.0000 0.0000 'International Tables Vol C Tables 4.2.6.8 and 6.1.1.4'
N N 0.0061 0.0033 'International Tables Vol C Tables 4.2.6.8 and 6.1.1.4'
O O 0.0106 0.0060 'International Tables Vol C Tables 4.2.6.8 and 6.1.1.4'
Ir Ir -1.4442 7.9887 'International Tables Vol C Tables 4.2.6.8 and 6.1.1.4'
S S 0.1246 0.1234 'International Tables Vol C Tables 4.2.6.8 and 6.1.1.4'

loop_
_geom_angle_atom_site_label_1
_geom_angle_atom_site_label_2
_geom_angle_atom_site_label_3
_geom_angle
C1 Ir1 C14 91.22(14)
C1 Ir1 N2 96.19(12)
C14 Ir1 N2 80.28(13)
C1 Ir1 N1 80.25(12)
C14 Ir1 N1 95.69(13)
N2 Ir1 N1 174.60(11)
C1 Ir1 O2 91.11(12)
C14 Ir1 O2 174.28(11)
N2 Ir1 O2 94.28(10)
N1 Ir1 O2 89.86(10)
C1 Ir1 O1 176.25(11)
C14 Ir1 O1 90.67(12)
N2 Ir1 O1 87.33(10)
N1 Ir1 O1 96.34(10)
O2 Ir1 O1 87.32(10)
C10 S1 C11 90.79(18)
C23 S2 C24 90.4(2)
C27 O1 Ir1 125.7(2)
C29 O2 Ir1 125.4(2)
C13 N1 C7 121.3(3)
C13 N1 Ir1 121.9(2)
C7 N1 Ir1 116.8(2)
C20 N2 C26 121.1(3)
C20 N2 Ir1 116.8(2)
C26 N2 Ir1 122.0(2)
C6 C1 C2 117.0(3)
C6 C1 Ir1 127.4(3)
C2 C1 Ir1 115.6(2)
C3 C2 C1 119.7(3)
C3 C2 C7 125.8(3)
C1 C2 C7 114.4(3)
C4 C3 C2 121.5(3)
C4 C3 H3 119.2
C2 C3 H3 119.2
C3 C4 C5 119.3(3)
C3 C4 H4 120.3
C5 C4 H4 120.3
C6 C5 C4 120.3(3)
C6 C5 H5 119.8
C4 C5 H5 119.8
C5 C6 C1 122.1(3)
C5 C6 H6 119.0
C1 C6 H6 119.0
N1 C7 C8 118.3(3)
N1 C7 C2 112.9(3)
C8 C7 C2 128.8(3)
C11 C8 C7 118.7(3)
C11 C8 C9 110.4(3)
C7 C8 C9 130.9(3)
C10 C9 C8 112.9(3)
C10 C9 H9 123.5
C8 C9 H9 123.5
C9 C10 S1 113.6(3)
C9 C10 H10 123.2
S1 C10 H10 123.2
C8 C11 C12 121.5(3)
C8 C11 S1 112.3(3)
C12 C11 S1 126.1(3)
C13 C12 C11 116.9(3)
C13 C12 H12 121.5
C11 C12 H12 121.5
N1 C13 C12 123.2(3)
N1 C13 H13 118.4
C12 C13 H13 118.4
C19 C14 C15 117.6(3)
C19 C14 Ir1 127.7(3)
C15 C14 Ir1 114.7(3)
C16 C15 C14 119.7(4)
C16 C15 C20 125.6(3)
C14 C15 C20 114.4(3)
C17 C16 C15 120.9(4)
C17 C16 H16 119.5
C15 C16 H16 119.5
C16 C17 C18 120.4(4)
C16 C17 H17 119.8
C18 C17 H17 119.8
C17 C18 C19 119.5(4)
C17 C18 H18 120.2
C19 C18 H18 120.2
C18 C19 C14 121.5(4)
C18 C19 H19 119.2
C14 C19 H19 119.2
N2 C20 C21 119.2(4)
N2 C20 C15 112.5(3)
C21 C20 C15 128.0(3)
C24 C21 C20 117.5(4)
C24 C21 C22 110.4(4)
C20 C21 C22 132.1(4)
C23 C22 C21 112.9(5)
C23 C22 H22 123.5
C21 C22 H22 123.5
C22 C23 S2 114.4(4)
C22 C23 H23 122.8
S2 C23 H23 122.8
C25 C24 C21 122.5(3)
C25 C24 S2 125.6(4)
C21 C24 S2 111.9(4)
C26 C25 C24 116.7(4)
C26 C25 H25 121.7
C24 C25 H25 121.7
C25 C26 N2 123.0(4)
C25 C26 H26 118.5
N2 C26 H26 118.5
O1 C27 C28 126.7(3)
O1 C27 C30 116.1(3)
C28 C27 C30 117.2(3)
C29 C28 C27 126.8(4)
C29 C28 H28 116.6
C27 C28 H28 116.6
O2 C29 C28 126.9(3)
O2 C29 C31 114.3(3)
C28 C29 C31 118.8(4)
C27 C30 H30A 109.5
C27 C30 H30B 109.5
H30A C30 H30B 109.5
C27 C30 H30C 109.5
H30A C30 H30C 109.5
H30B C30 H30C 109.5
C29 C31 H31A 109.5
C29 C31 H31B 109.5
H31A C31 H31B 109.5
C29 C31 H31C 109.5
H31A C31 H31C 109.5
H31B C31 H31C 109.5

loop_
_geom_bond_atom_site_label_1
_geom_bond_atom_site_label_2
_geom_bond_distance
Ir1 C1 1.976(3)
Ir1 C14 1.982(4)
Ir1 N2 2.030(3)
Ir1 N1 2.037(3)
Ir1 O2 2.147(2)
Ir1 O1 2.152(2)
S1 C10 1.716(4)
S1 C11 1.732(3)
S2 C23 1.717(7)
S2 C24 1.729(4)
O1 C27 1.259(4)
O2 C29 1.270(4)
N1 C13 1.358(5)
N1 C7 1.364(4)
N2 C20 1.362(4)
N2 C26 1.365(4)
C1 C6 1.403(5)
C1 C2 1.425(4)
C2 C3 1.391(5)
C2 C7 1.467(4)
C3 C4 1.376(5)
C3 H3 0.8700
C4 C5 1.385(5)
C4 H4 0.9500
C5 C6 1.376(5)
C5 H5 0.9500
C6 H6 0.9500
C7 C8 1.422(4)
C8 C11 1.397(5)
C8 C9 1.444(5)
C9 C10 1.344(5)
C9 H9 0.8700
C10 H10 0.9500
C11 C12 1.397(5)
C12 C13 1.361(5)
C12 H12 0.9500
C13 H13 0.9500
C14 C19 1.397(5)
C14 C15 1.416(5)
C15 C16 1.397(5)
C15 C20 1.475(5)
C16 C17 1.363(6)
C16 H16 0.8700
C17 C18 1.385(6)
C17 H17 0.9500
C18 C19 1.388(5)
C18 H18 0.9500
C19 H19 0.9500
C20 C21 1.416(5)
C21 C24 1.408(6)
C21 C22 1.437(5)
C22 C23 1.327(7)
C22 H22 0.8700
C23 H23 0.9500
C24 C25 1.390(6)
C25 C26 1.361(5)
C25 H25 0.9500
C26 H26 0.9500
C27 C28 1.417(5)
C27 C30 1.504(5)
C28 C29 1.402(5)
C28 H28 0.9500
C29 C31 1.514(5)
C30 H30A 0.9800
C30 H30B 0.9800
C30 H30C 0.9800
C31 H31A 0.9800
C31 H31B 0.9800
C31 H31C 0.9800

loop_
_geom_torsion_atom_site_label_1
_geom_torsion_atom_site_label_2
_geom_torsion_atom_site_label_3
_geom_torsion_atom_site_label_4
_geom_torsion
C14 Ir1 O1 C27 -164.2(3)
N2 Ir1 O1 C27 -83.9(3)
N1 Ir1 O1 C27 100.0(3)
O2 Ir1 O1 C27 10.5(3)
C1 Ir1 O2 C29 171.9(3)
N2 Ir1 O2 C29 75.6(3)
N1 Ir1 O2 C29 -107.9(3)
O1 Ir1 O2 C29 -11.5(3)
C1 Ir1 N1 C13 -176.9(3)
C14 Ir1 N1 C13 -86.7(3)
O2 Ir1 N1 C13 91.9(3)
O1 Ir1 N1 C13 4.6(3)
C1 Ir1 N1 C7 2.4(2)
C14 Ir1 N1 C7 92.7(3)
O2 Ir1 N1 C7 -88.7(2)
O1 Ir1 N1 C7 -176.0(2)
C1 Ir1 N2 C20 97.2(2)
C14 Ir1 N2 C20 7.1(2)
O2 Ir1 N2 C20 -171.2(2)
O1 Ir1 N2 C20 -84.1(2)
C1 Ir1 N2 C26 -78.2(3)
C14 Ir1 N2 C26 -168.4(3)
O2 Ir1 N2 C26 13.4(3)
O1 Ir1 N2 C26 100.5(3)
C14 Ir1 C1 C6 83.8(3)
N2 Ir1 C1 C6 3.4(3)
N1 Ir1 C1 C6 179.3(3)
O2 Ir1 C1 C6 -91.0(3)
C14 Ir1 C1 C2 -97.6(3)
N2 Ir1 C1 C2 -178.0(3)
N1 Ir1 C1 C2 -2.1(2)
O2 Ir1 C1 C2 87.6(3)
C6 C1 C2 C3 -2.0(5)
Ir1 C1 C2 C3 179.2(3)
C6 C1 C2 C7 -179.7(3)
Ir1 C1 C2 C7 1.5(4)
C1 C2 C3 C4 2.3(5)
C7 C2 C3 C4 179.7(3)
C2 C3 C4 C5 -0.9(6)
C3 C4 C5 C6 -0.7(6)
C4 C5 C6 C1 0.9(6)
C2 C1 C6 C5 0.4(5)
Ir1 C1 C6 C5 179.1(3)
C13 N1 C7 C8 -3.2(5)
Ir1 N1 C7 C8 177.4(2)
C13 N1 C7 C2 177.1(3)
Ir1 N1 C7 C2 -2.3(4)
C3 C2 C7 N1 -177.1(3)
C1 C2 C7 N1 0.5(4)
C3 C2 C7 C8 3.3(6)
C1 C2 C7 C8 -179.1(3)
N1 C7 C8 C11 3.6(5)
C2 C7 C8 C11 -176.9(3)
N1 C7 C8 C9 -174.6(3)
C2 C7 C8 C9 5.0(6)
C11 C8 C9 C10 1.1(5)
C7 C8 C9 C10 179.4(4)
C8 C9 C10 S1 -0.6(4)
C11 S1 C10 C9 0.0(3)
C7 C8 C11 C12 -1.5(5)
C9 C8 C11 C12 177.1(3)
C7 C8 C11 S1 -179.6(3)
C9 C8 C11 S1 -1.1(4)
C10 S1 C11 C8 0.7(3)
C10 S1 C11 C12 -177.4(4)
C8 C11 C12 C13 -1.0(6)
S1 C11 C12 C13 176.9(3)
C7 N1 C13 C12 0.7(6)
Ir1 N1 C13 C12 -179.9(3)
C11 C12 C13 N1 1.4(6)
C1 Ir1 C14 C19 75.0(3)
N2 Ir1 C14 C19 171.1(3)
N1 Ir1 C14 C19 -5.3(3)
O1 Ir1 C14 C19 -101.8(3)
C1 Ir1 C14 C15 -106.5(3)
N2 Ir1 C14 C15 -10.4(2)
N1 Ir1 C14 C15 173.2(2)
O1 Ir1 C14 C15 76.8(2)
C19 C14 C15 C16 5.8(5)
Ir1 C14 C15 C16 -172.8(3)
C19 C14 C15 C20 -169.0(3)
Ir1 C14 C15 C20 12.4(4)
C14 C15 C16 C17 -4.3(5)
C20 C15 C16 C17 169.9(4)
C15 C16 C17 C18 -0.3(6)
C16 C17 C18 C19 3.2(6)
C17 C18 C19 C14 -1.5(6)
C15 C14 C19 C18 -3.0(5)
Ir1 C14 C19 C18 175.5(3)
C26 N2 C20 C21 -0.6(5)
Ir1 N2 C20 C21 -176.1(3)
C26 N2 C20 C15 173.2(3)
Ir1 N2 C20 C15 -2.3(4)
C16 C15 C20 N2 179.1(3)
C14 C15 C20 N2 -6.4(4)
C16 C15 C20 C21 -7.8(6)
C14 C15 C20 C21 166.7(3)
N2 C20 C21 C24 2.5(5)
C15 C20 C21 C24 -170.2(3)
N2 C20 C21 C22 -178.9(4)
C15 C20 C21 C22 8.4(7)
C24 C21 C22 C23 1.0(5)
C20 C21 C22 C23 -177.7(4)
C21 C22 C23 S2 -0.4(5)
C24 S2 C23 C22 -0.2(4)
C20 C21 C24 C25 -1.9(6)
C22 C21 C24 C25 179.3(4)
C20 C21 C24 S2 177.8(3)
C22 C21 C24 S2 -1.1(4)
C23 S2 C24 C25 -179.6(4)
C23 S2 C24 C21 0.7(3)
C21 C24 C25 C26 -0.7(6)
S2 C24 C25 C26 179.7(3)
C24 C25 C26 N2 2.8(5)
C20 N2 C26 C25 -2.2(5)
Ir1 N2 C26 C25 173.0(3)
Ir1 O1 C27 C28 -6.1(5)
Ir1 O1 C27 C30 174.3(2)
O1 C27 C28 C29 -2.5(6)
C30 C27 C28 C29 177.1(3)
Ir1 O2 C29 C28 8.3(5)
Ir1 O2 C29 C31 -171.5(2)
C27 C28 C29 O2 1.2(6)
C27 C28 C29 C31 -178.9(3)
